data_2203699
loop_
_publ_author_name
'Xu, Yanqing'
'Yuan, Daqiang'
'Xu, Ying'
'Bi, Wenhua'
'Zhou, Youfu'
'Hong, Maochun'

_publ_section_title
;
 Diaquabis(4,4'-bipyridine
 <i>N,N</i>'-dioxide-\k<i>O</i>)bis(dicyanamido)cadmium(II)
;
_journal_issue 6
_journal_name_full 'Acta Crystallographica Section E'
_journal_page_first m713
_journal_page_last m714
_journal_paper_doi 10.1107/S1600536804010281
_journal_volume 60
_journal_year 2004
_chemical_formula_iupac '[Cd (C2 N3)2 (C10 H8 N2 O2)2 (H2 O)2]'
_chemical_formula_moiety 'C24 H20 Cd N10 O6'
_chemical_formula_sum 'C24 H20 Cd N10 O6'
_chemical_formula_weight 656.90
_chemical_name_systematic
;
Diaquabis(4,4'-bipyridine N,N'-dioxide-\kO)bis(dicyanamido)cadmium(II)
;
_space_group_IT_number 2
_symmetry_cell_setting triclinic
_symmetry_space_group_name_Hall '-P 1'
_symmetry_space_group_name_H-M 'P -1'
_atom_sites_solution_hydrogens geom
_atom_sites_solution_primary direct
_atom_sites_solution_secondary difmap
_audit_creation_method SHELXL-97
_cell_angle_alpha 70.8680(10)
_cell_angle_beta 79.068(2)
_cell_angle_gamma 73.184(2)
_cell_formula_units_Z 1
_cell_length_a 8.2040(9)
_cell_length_b 8.8500(10)
_cell_length_c 9.6670(10)
_cell_measurement_reflns_used 2950
_cell_measurement_temperature 273(2)
_cell_measurement_theta_max 25.06
_cell_measurement_theta_min 2.24
_cell_volume 631.25(12)
_computing_cell_refinement 'SAINT (Siemens, 1994)'
_computing_data_collection 'SMART (Siemens, 1996)'
_computing_data_reduction 'XPREP in SHELXTL (Siemens, 1994)'
_computing_molecular_graphics SHELXTL
_computing_publication_material SHELXTL
_computing_structure_refinement SHELXTL
_computing_structure_solution SHELXTL
_diffrn_ambient_temperature 273(2)
_diffrn_measured_fraction_theta_full 0.967
_diffrn_measured_fraction_theta_max 0.967
_diffrn_measurement_device_type 'Siemens SMART CCD'
_diffrn_measurement_method '\f and \w'
_diffrn_radiation_monochromator graphite
_diffrn_radiation_source 'fine-focus sealed tube'
_diffrn_radiation_type MoK\a
_diffrn_radiation_wavelength 0.71073
_diffrn_reflns_av_R_equivalents 0.0211
_diffrn_reflns_av_sigmaI/netI 0.0293
_diffrn_reflns_limit_h_max 9
_diffrn_reflns_limit_h_min -9
_diffrn_reflns_limit_k_max 9
_diffrn_reflns_limit_k_min -10
_diffrn_reflns_limit_l_max 11
_diffrn_reflns_limit_l_min -10
_diffrn_reflns_number 3235
_diffrn_reflns_theta_full 25.06
_diffrn_reflns_theta_max 25.06
_diffrn_reflns_theta_min 2.24
_diffrn_standards_decay_% 0
_diffrn_standards_interval_count 0
_diffrn_standards_number 0
_exptl_absorpt_coefficient_mu 0.928
_exptl_absorpt_correction_T_max .860
_exptl_absorpt_correction_T_min .766
_exptl_absorpt_correction_type empirical
_exptl_absorpt_process_details '(SADABS; Sheldrick, 1996)'
_exptl_crystal_colour colorless
_exptl_crystal_density_diffrn 1.728
_exptl_crystal_density_method 'not measured'
_exptl_crystal_description prismatic
_exptl_crystal_F_000 330
_exptl_crystal_size_max .21
_exptl_crystal_size_mid .18
_exptl_crystal_size_min .16
_refine_diff_density_max 0.514
_refine_diff_density_min -0.426
_refine_ls_extinction_coef 0.0090(18)
_refine_ls_extinction_expression Fc^*^=kFc[1+0.001xFc^2^\l^3^/sin(2\q)]^-1/4^
_refine_ls_extinction_method SHELXL
_refine_ls_goodness_of_fit_ref 1.124
_refine_ls_hydrogen_treatment mixed
_refine_ls_matrix_type full
_refine_ls_number_parameters 196
_refine_ls_number_reflns 2180
_refine_ls_number_restraints 0
_refine_ls_restrained_S_all 1.124
_refine_ls_R_factor_gt 0.0335
_refine_ls_shift/su_max 0.000
_refine_ls_shift/su_mean 0.000
_refine_ls_structure_factor_coef Fsqd
_refine_ls_weighting_details 'calc w = 1/[\s^2^(Fo^2^)+(0.0209P)^2^+1.282P] where P=  (Fo^2^+2Fc^2^)/3'
_refine_ls_weighting_scheme calc
_refine_ls_wR_factor_gt 0.0789
_refine_ls_wR_factor_ref 0.0817
_reflns_number_gt 2100
_reflns_number_total 2180
_reflns_threshold_expression I>2\s(I)
_cod_data_source_file ac6100.cif
_cod_data_source_block I
_cod_database_code 2203699
_cod_database_fobs_code 2203699

loop_
_symmetry_equiv_pos_as_xyz
'x, y, z'
'-x, -y, -z'

loop_
_atom_site_label
_atom_site_fract_x
_atom_site_fract_y
_atom_site_fract_z
_atom_site_U_iso_or_equiv
_atom_site_adp_type
_atom_site_calc_flag
_atom_site_refinement_flags
_atom_site_occupancy
_atom_site_type_symbol
Cd1 0.5000 0.5000 0.5000 0.03563(16) Uani d S 1 Cd
O1 0.5724(3) 0.6650(3) 0.2675(3) 0.0423(6) Uani d . 1 O
O2 -0.3421(4) 1.5921(3) -0.1297(3) 0.0476(7) Uani d . 1 O
O3 0.4841(4) 0.3122(4) 0.3851(3) 0.0481(7) Uani d . 1 O
N1 0.4568(3) 0.7990(3) 0.2055(3) 0.0318(6) Uani d . 1 N
N2 -0.2105(4) 1.4713(3) -0.0819(3) 0.0328(6) Uani d . 1 N
N3 0.2217(4) 0.6281(4) 0.4838(4) 0.0523(9) Uani d . 1 N
N4 -0.0815(5) 0.7530(5) 0.5109(5) 0.0749(14) Uani d . 1 N
N5 -0.2548(5) 1.0142(5) 0.3718(4) 0.0617(10) Uani d . 1 N
C1 -0.1977(5) 1.4105(4) 0.0645(4) 0.0358(8) Uani d . 1 C
H1 -0.2815 1.4549 0.1297 0.043 Uiso calc R 1 H
C2 -0.0888(5) 1.4091(4) -0.1766(4) 0.0347(8) Uani d . 1 C
H2 -0.0978 1.4531 -0.2771 0.042 Uiso calc R 1 H
C3 -0.0619(4) 1.2839(4) 0.1173(4) 0.0340(8) Uani d . 1 C
H3 -0.0546 1.2437 0.2182 0.041 Uiso calc R 1 H
C4 0.0494(4) 1.2808(4) -0.1273(4) 0.0347(8) Uani d . 1 C
H4 0.1320 1.2388 -0.1944 0.042 Uiso calc R 1 H
C5 0.0649(4) 1.2144(4) 0.0233(4) 0.0304(7) Uani d . 1 C
C6 0.2069(4) 1.0724(4) 0.0824(4) 0.0299(7) Uani d . 1 C
C7 0.2670(5) 1.0542(4) 0.2134(4) 0.0350(8) Uani d . 1 C
H7 0.2215 1.1349 0.2617 0.042 Uiso calc R 1 H
C8 0.2830(4) 0.9505(4) 0.0121(4) 0.0328(7) Uani d . 1 C
H8 0.2501 0.9609 -0.0782 0.039 Uiso calc R 1 H
C9 0.3923(5) 0.9192(4) 0.2725(4) 0.0374(8) Uani d . 1 C
H9 0.4332 0.9102 0.3590 0.045 Uiso calc R 1 H
C10 0.4064(4) 0.8150(4) 0.0758(4) 0.0332(7) Uani d . 1 C
H10 0.4554 0.7336 0.0287 0.040 Uiso calc R 1 H
C11 0.0819(5) 0.6970(5) 0.4906(4) 0.0381(8) Uani d . 1 C
C12 -0.1649(5) 0.8961(5) 0.4321(4) 0.0456(9) Uani d . 1 C
H3A 0.566(7) 0.234(7) 0.375(6) 0.077(18) Uiso d . 1 H
H3B 0.435(8) 0.348(7) 0.302(7) 0.089(19) Uiso d . 1 H

loop_
_atom_site_aniso_label
_atom_site_aniso_U_11
_atom_site_aniso_U_22
_atom_site_aniso_U_33
_atom_site_aniso_U_12
_atom_site_aniso_U_13
_atom_site_aniso_U_23
Cd1 0.0332(2) 0.0324(2) 0.0325(2) 0.00526(15) -0.00705(14) -0.00741(15)
O1 0.0356(13) 0.0352(13) 0.0388(14) 0.0092(11) -0.0040(11) -0.0035(11)
O2 0.0498(16) 0.0384(14) 0.0436(15) 0.0135(12) -0.0175(12) -0.0115(12)
O3 0.0531(18) 0.0403(16) 0.0481(17) 0.0085(13) -0.0186(14) -0.0190(13)
N1 0.0294(14) 0.0286(14) 0.0300(14) -0.0016(11) -0.0013(11) -0.0046(12)
N2 0.0362(15) 0.0270(14) 0.0326(15) -0.0006(12) -0.0087(12) -0.0090(12)
N3 0.0362(19) 0.053(2) 0.058(2) 0.0057(16) -0.0103(16) -0.0149(18)
N4 0.040(2) 0.076(3) 0.064(3) 0.0131(19) 0.0033(18) 0.010(2)
N5 0.052(2) 0.053(2) 0.065(2) 0.0126(18) -0.0126(19) -0.0143(19)
C1 0.0390(19) 0.0332(18) 0.0326(18) -0.0009(15) -0.0021(15) -0.0139(15)
C2 0.0404(19) 0.0314(18) 0.0293(17) -0.0034(15) -0.0077(14) -0.0071(14)
C3 0.0392(19) 0.0331(18) 0.0260(16) -0.0026(15) -0.0055(14) -0.0079(14)
C4 0.0348(18) 0.0346(18) 0.0334(18) -0.0041(15) -0.0008(14) -0.0136(15)
C5 0.0335(17) 0.0259(16) 0.0310(17) -0.0058(14) -0.0038(14) -0.0085(14)
C6 0.0318(17) 0.0271(16) 0.0297(17) -0.0072(13) -0.0015(13) -0.0078(14)
C7 0.0398(19) 0.0297(17) 0.0325(18) -0.0015(15) -0.0052(15) -0.0105(15)
C8 0.0356(18) 0.0310(17) 0.0339(18) -0.0049(14) -0.0048(14) -0.0144(15)
C9 0.043(2) 0.0367(19) 0.0296(18) -0.0035(16) -0.0056(15) -0.0106(15)
C10 0.0327(17) 0.0293(17) 0.0363(18) -0.0023(14) -0.0003(14) -0.0145(15)
C11 0.037(2) 0.039(2) 0.0337(19) 0.0019(16) -0.0068(15) -0.0127(16)
C12 0.036(2) 0.056(3) 0.038(2) 0.0060(19) -0.0054(16) -0.0199(19)

loop_
_atom_type_symbol
_atom_type_description
_atom_type_scat_dispersion_real
_atom_type_scat_dispersion_imag
_atom_type_scat_source
C C 0.0033 0.0016 'International Tables Vol C Tables 4.2.6.8 and 6.1.1.4'
H H 0.0000 0.0000 'International Tables Vol C Tables 4.2.6.8 and 6.1.1.4'
N N 0.0061 0.0033 'International Tables Vol C Tables 4.2.6.8 and 6.1.1.4'
O O 0.0106 0.0060 'International Tables Vol C Tables 4.2.6.8 and 6.1.1.4'
Cd Cd -0.8075 1.2024 'International Tables Vol C Tables 4.2.6.8 and 6.1.1.4'

loop_
_geom_angle_atom_site_label_1
_geom_angle_atom_site_label_2
_geom_angle_atom_site_label_3
_geom_angle_site_symmetry_1
_geom_angle_site_symmetry_3
_geom_angle
N3 Cd1 N3 2_666 . 180.0
N3 Cd1 O1 2_666 . 89.18(11)
N3 Cd1 O1 . . 90.82(11)
N3 Cd1 O1 2_666 2_666 90.82(11)
N3 Cd1 O1 . 2_666 89.18(11)
O1 Cd1 O1 . 2_666 180.00(12)
N3 Cd1 O3 2_666 2_666 92.20(12)
N3 Cd1 O3 . 2_666 87.80(12)
O1 Cd1 O3 . 2_666 92.92(10)
O1 Cd1 O3 2_666 2_666 87.08(10)
N3 Cd1 O3 2_666 . 87.80(12)
N3 Cd1 O3 . . 92.20(12)
O1 Cd1 O3 . . 87.08(10)
O1 Cd1 O3 2_666 . 92.92(10)
O3 Cd1 O3 2_666 . 180.0000(10)
N1 O1 Cd1 . . 119.01(19)
Cd1 O3 H3A . . 123(4)
Cd1 O3 H3B . . 120(4)
H3A O3 H3B . . 105(5)
O1 N1 C10 . . 119.8(3)
O1 N1 C9 . . 119.7(3)
C10 N1 C9 . . 120.5(3)
O2 N2 C2 . . 120.8(3)
O2 N2 C1 . . 119.1(3)
C2 N2 C1 . . 120.1(3)
C11 N3 Cd1 . . 171.8(3)
C11 N4 C12 . . 123.5(4)
N2 C1 C3 . . 120.3(3)
N2 C1 H1 . . 119.9
C3 C1 H1 . . 119.9
N2 C2 C4 . . 121.2(3)
N2 C2 H2 . . 119.4
C4 C2 H2 . . 119.4
C1 C3 C5 . . 121.4(3)
C1 C3 H3 . . 119.3
C5 C3 H3 . . 119.3
C2 C4 C5 . . 119.9(3)
C2 C4 H4 . . 120.0
C5 C4 H4 . . 120.0
C3 C5 C4 . . 117.1(3)
C3 C5 C6 . . 120.7(3)
C4 C5 C6 . . 122.1(3)
C7 C6 C8 . . 117.3(3)
C7 C6 C5 . . 120.6(3)
C8 C6 C5 . . 122.1(3)
C9 C7 C6 . . 121.0(3)
C9 C7 H7 . . 119.5
C6 C7 H7 . . 119.5
C10 C8 C6 . . 120.2(3)
C10 C8 H8 . . 119.9
C6 C8 H8 . . 119.9
N1 C9 C7 . . 120.2(3)
N1 C9 H9 . . 119.9
C7 C9 H9 . . 119.9
N1 C10 C8 . . 120.7(3)
N1 C10 H10 . . 119.7
C8 C10 H10 . . 119.7
N3 C11 N4 . . 170.9(5)
N5 C12 N4 . . 171.7(5)

loop_
_geom_bond_atom_site_label_1
_geom_bond_atom_site_label_2
_geom_bond_site_symmetry_2
_geom_bond_distance
Cd1 N3 2_666 2.246(3)
Cd1 N3 . 2.246(3)
Cd1 O1 . 2.320(3)
Cd1 O1 2_666 2.320(3)
Cd1 O3 2_666 2.324(3)
Cd1 O3 . 2.324(3)
O1 N1 . 1.328(3)
O2 N2 . 1.311(4)
O3 H3A . 0.83(6)
O3 H3B . 0.89(6)
N1 C10 . 1.346(4)
N1 C9 . 1.352(4)
N2 C2 . 1.342(4)
N2 C1 . 1.352(4)
N3 C11 . 1.134(5)
N4 C11 . 1.288(5)
N4 C12 . 1.310(5)
N5 C12 . 1.138(5)
C1 C3 . 1.370(5)
C1 H1 . 0.9300
C2 C4 . 1.381(5)
C2 H2 . 0.9300
C3 C5 . 1.387(5)
C3 H3 . 0.9300
C4 C5 . 1.395(5)
C4 H4 . 0.9300
C5 C6 . 1.483(5)
C6 C7 . 1.389(5)
C6 C8 . 1.395(5)
C7 C9 . 1.369(5)
C7 H7 . 0.9300
C8 C10 . 1.376(5)
C8 H8 . 0.9300
C9 H9 . 0.9300
C10 H10 . 0.9300

loop_
_geom_hbond_atom_site_label_D
_geom_hbond_atom_site_label_H
_geom_hbond_atom_site_label_A
_geom_hbond_site_symmetry_A
_geom_hbond_distance_DH
_geom_hbond_distance_HA
_geom_hbond_distance_DA
_geom_hbond_angle_DHA
O3 H3A N5 1_645 0.83(6) 2.08(6) 2.900(6) 171(5)
O3 H3B O2 2_575 0.89(6) 1.82(7) 2.706(4) 176(7)

loop_
_geom_torsion_atom_site_label_1
_geom_torsion_atom_site_label_2
_geom_torsion_atom_site_label_3
_geom_torsion_atom_site_label_4
_geom_torsion_site_symmetry_1
_geom_torsion
N3 Cd1 O1 N1 2_666 -166.3(2)
N3 Cd1 O1 N1 . 13.7(2)
O3 Cd1 O1 N1 2_666 -74.1(2)
O3 Cd1 O1 N1 . 105.9(2)
Cd1 O1 N1 C10 . -120.6(3)
Cd1 O1 N1 C9 . 60.2(4)
O2 N2 C1 C3 . 179.7(3)
C2 N2 C1 C3 . -0.8(5)
O2 N2 C2 C4 . -179.4(3)
C1 N2 C2 C4 . 1.2(5)
N2 C1 C3 C5 . -0.3(6)
N2 C2 C4 C5 . -0.4(5)
C1 C3 C5 C4 . 0.9(5)
C1 C3 C5 C6 . -177.2(3)
C2 C4 C5 C3 . -0.6(5)
C2 C4 C5 C6 . 177.5(3)
C3 C5 C6 C7 . -31.3(5)
C4 C5 C6 C7 . 150.7(3)
C3 C5 C6 C8 . 147.3(3)
C4 C5 C6 C8 . -30.7(5)
C8 C6 C7 C9 . -1.9(5)
C5 C6 C7 C9 . 176.8(3)
C7 C6 C8 C10 . 3.1(5)
C5 C6 C8 C10 . -175.5(3)
O1 N1 C9 C7 . -176.8(3)
C10 N1 C9 C7 . 4.1(5)
C6 C7 C9 N1 . -1.6(6)
O1 N1 C10 C8 . 178.0(3)
C9 N1 C10 C8 . -2.8(5)
C6 C8 C10 N1 . -0.8(5)
